data_7160792
loop_
_publ_author_name
'Shoji, Taku'
'Yamazaki, Akari'
'Yoshida, Miku'
'Yasunami Deceased, Masafumi'
'Mori, Shigeki'
'Okujima, Tetsuo'
'Kamayachi, Takumi'
'Uchiyama, Ikumi'
'Sekiguchi, Ryuta'
'Ito, Shunji'

_publ_section_title
;
 Synthesis of naphth[2,1-<i>a</i>]azulenes <i>via</i> [8 + 2]
 cycloaddition of 2<i>H</i>-cyclohepta[<i>b</i>]furan-2-ones, and their
 reactivity, optical, and structural properties.
;
_journal_issue 44
_journal_name_full 'Organic &amp; biomolecular chemistry'
_journal_page_first 10088
_journal_page_last 10099
_journal_paper_doi 10.1039/d5ob01492a
_journal_volume 23
_journal_year 2025
_chemical_formula_moiety 'C21 H20'
_chemical_formula_sum 'C21 H20'
_chemical_formula_weight 272.37
_space_group_crystal_system monoclinic
_space_group_IT_number 14
_space_group_name_Hall '-P 2yn'
_space_group_name_H-M_alt 'P 1 21/n 1'
_atom_sites_solution_hydrogens geom
_atom_sites_solution_primary dual
_audit_creation_date 2020-11-16
_audit_creation_method
;
Olex2 1.3
(compiled 2020.07.31 svn.rc2a77460 for OlexSys, GUI svn.r6145)
;
_audit_update_record
;
2020-11-17 deposited with the CCDC.	2025-10-13 downloaded from the CCDC.
;
_cell_angle_alpha 90
_cell_angle_beta 101.559(7)
_cell_angle_gamma 90
_cell_formula_units_Z 8
_cell_length_a 10.2316(5)
_cell_length_b 28.9675(15)
_cell_length_c 10.4047(5)
_cell_measurement_reflns_used 15529
_cell_measurement_temperature 100
_cell_measurement_theta_max 78.25
_cell_measurement_theta_min 3.05
_cell_volume 3021.2(3)
_computing_cell_refinement 'RAPID AUTO (Rigaku, 2012)'
_computing_data_collection 'RAPID AUTO (Rigaku, 2012)'
_computing_data_reduction 'RAPID AUTO (Rigaku, 2012)'
_computing_molecular_graphics 'Olex2 1.3 (Dolomanov et al., 2009)'
_computing_publication_material 'Olex2 1.3 (Dolomanov et al., 2009)'
_computing_structure_refinement 'SHELXL-2018/3 (Sheldrick, 2018)'
_computing_structure_solution 'SHELXT 2018/2 (Sheldrick, 2018)'
_diffrn_ambient_temperature 100
_diffrn_detector 'Rigaku curved IP area detector'
_diffrn_detector_area_resol_mean 10.000
_diffrn_detector_type 'Imaging plate area detector'
_diffrn_measured_fraction_theta_full 0.997
_diffrn_measured_fraction_theta_max 0.997
_diffrn_measurement_device_type 'Rigaku Varimax with RAPID'
_diffrn_measurement_method '\w scans'
_diffrn_radiation_collimation 1.0
_diffrn_radiation_monochromator 'multi-layer mirror optics'
_diffrn_radiation_probe x-ray
_diffrn_radiation_type CuK\a
_diffrn_radiation_wavelength 1.5418
_diffrn_reflns_av_R_equivalents 0.0531
_diffrn_reflns_av_unetI/netI 0.0469
_diffrn_reflns_Laue_measured_fraction_full 0.997
_diffrn_reflns_Laue_measured_fraction_max 0.997
_diffrn_reflns_limit_h_max 12
_diffrn_reflns_limit_h_min -12
_diffrn_reflns_limit_k_max 34
_diffrn_reflns_limit_k_min -34
_diffrn_reflns_limit_l_max 12
_diffrn_reflns_limit_l_min -12
_diffrn_reflns_number 33774
_diffrn_reflns_point_group_measured_fraction_full 0.997
_diffrn_reflns_point_group_measured_fraction_max 0.997
_diffrn_reflns_theta_full 67.680
_diffrn_reflns_theta_max 68.246
_diffrn_reflns_theta_min 3.051
_diffrn_source 'rotating anode X-ray generator'
_diffrn_source_current 30.0
_diffrn_source_power 1.2
_diffrn_source_target Cu
_diffrn_source_type 'MicroMax 007'
_diffrn_source_voltage 40.0
_exptl_absorpt_coefficient_mu 0.503
_exptl_absorpt_correction_T_max 1.0000
_exptl_absorpt_correction_T_min 0.7322
_exptl_absorpt_correction_type multi-scan
_exptl_absorpt_process_details 'ABSCOR (Rigaku, 1995)'
_exptl_crystal_colour blue
_exptl_crystal_colour_primary blue
_exptl_crystal_density_diffrn 1.198
_exptl_crystal_density_method 'not measured'
_exptl_crystal_description plate
_exptl_crystal_F_000 1168
_exptl_crystal_size_max 0.23
_exptl_crystal_size_mid 0.15
_exptl_crystal_size_min 0.01
_refine_diff_density_max 0.197
_refine_diff_density_min -0.221
_refine_diff_density_rms 0.043
_refine_ls_extinction_method none
_refine_ls_goodness_of_fit_ref 1.042
_refine_ls_hydrogen_treatment constr
_refine_ls_matrix_type full
_refine_ls_number_parameters 575
_refine_ls_number_reflns 5519
_refine_ls_number_restraints 1409
_refine_ls_restrained_S_all 0.948
_refine_ls_R_factor_all 0.0842
_refine_ls_R_factor_gt 0.0592
_refine_ls_shift/su_max 0.000
_refine_ls_shift/su_mean 0.000
_refine_ls_structure_factor_coef Fsqd
_refine_ls_weighting_details 'w=1/[\s^2^(Fo^2^)+(0.1018P)^2^] where P=(Fo^2^+2Fc^2^)/3'
_refine_ls_weighting_scheme calc
_refine_ls_wR_factor_gt 0.1633
_refine_ls_wR_factor_ref 0.1775
_reflns_Friedel_coverage 0.000
_reflns_number_gt 3661
_reflns_number_total 5519
_reflns_threshold_expression 'I > 2\s(I)'
_cod_data_source_file d5ob01492a2.cif
_cod_data_source_block shelx_trans
_cod_depositor_comments 'Adding full bibliography for 7160792--7160797.cif.'
_cod_database_code 7160792
_shelx_shelxl_version_number 2018/3
_shelx_space_group_comment
;
The symmetry employed for this shelxl refinement is uniquely defined
by the following loop, which should always be used as a source of
symmetry information in preference to the above space-group names.
They are only intended as comments.
;
_shelx_estimated_absorpt_t_max 0.995
_shelx_estimated_absorpt_t_min 0.893
_olex2_refinement_description
;
1. Fixed Uiso
 At 1.2 times of:
  All C(H) groups, All C(H,H) groups
 At 1.5 times of:
  All C(H,H,H) groups
2. Uiso/Uaniso restraints and constraints
C1 \\sim C2 \\sim C3 \\sim C4 \\sim C5 \\sim C6 \\sim C7 \\sim C8 \\sim C9
\\sim C10 \\sim C11 \\sim C12 \\sim C13 \\sim C14 \\sim C15 \\sim C16 \\sim C17
\\sim C18 \\sim C19 \\sim C20 \\sim C21 \\sim C101 \\sim C102 \\sim C103 \\sim
C104 \\sim C105 \\sim C106 \\sim C107 \\sim C108 \\sim C109 \\sim C110 \\sim
C111 \\sim C112 \\sim C113 \\sim C114 \\sim C115 \\sim C116 \\sim C117 \\sim
C118 \\sim C119 \\sim C120 \\sim C121: within 2A with sigma of 0.02 and sigma
for terminal atoms of 0.04 within 2A
Uanis(C1) \\sim Ueq, Uanis(C2) \\sim Ueq, Uanis(C3) \\sim Ueq, Uanis(C4) \\sim
Ueq, Uanis(C5) \\sim Ueq, Uanis(C6) \\sim Ueq, Uanis(C7) \\sim Ueq, Uanis(C8)
\\sim Ueq, Uanis(C9) \\sim Ueq, Uanis(C10) \\sim Ueq, Uanis(C11) \\sim Ueq,
Uanis(C12) \\sim Ueq, Uanis(C13) \\sim Ueq, Uanis(C14) \\sim Ueq, Uanis(C15)
\\sim Ueq, Uanis(C16) \\sim Ueq, Uanis(C17) \\sim Ueq, Uanis(C18) \\sim Ueq,
Uanis(C19) \\sim Ueq, Uanis(C20) \\sim Ueq, Uanis(C21) \\sim Ueq, Uanis(C101)
\\sim Ueq, Uanis(C102) \\sim Ueq, Uanis(C103) \\sim Ueq, Uanis(C104) \\sim Ueq,
Uanis(C105) \\sim Ueq, Uanis(C106) \\sim Ueq, Uanis(C107) \\sim Ueq,
Uanis(C108) \\sim Ueq, Uanis(C109) \\sim Ueq, Uanis(C110) \\sim Ueq,
Uanis(C111) \\sim Ueq, Uanis(C112) \\sim Ueq, Uanis(C113) \\sim Ueq,
Uanis(C114) \\sim Ueq, Uanis(C115) \\sim Ueq, Uanis(C116) \\sim Ueq,
Uanis(C117) \\sim Ueq, Uanis(C118) \\sim Ueq, Uanis(C119) \\sim Ueq,
Uanis(C120) \\sim Ueq, Uanis(C121) \\sim Ueq: with sigma of 0.02 and sigma for
terminal atoms of 0.04
3. Rigid body (RIGU) restrains
 C1, C2, C3, C4, C5, C6, C7, C8, C9, C10, C11, C12, C13, C14, C15, C16, C17,
 C18, C19, C20, C21, C101, C102, C103, C104, C105, C106, C107, C108, C109, C110,
  C111, C112, C113, C114, C115, C116, C117, C118, C119, C120, C121
 with sigma for 1-2 distances of 0.004 and sigma for 1-3 distances of 0.004
4. Same fragment restrains
{C1, C2, C3, C4, C5, C6, C7, C8, C9, C10, C11, C12, C13, C14, C15, C16, C17,
C18, C19, C20, C21} sigma for 1-2: 0.02, 1-3: 0.04
as in
{C101, C102, C103, C104, C105, C106, C107, C108, C109, C110, C111, C112, C113,
C114, C115, C116, C117, C118, C119, C120, C121}
5. Others
 Sof(C101)=Sof(H101)=Sof(C102)=Sof(H102)=Sof(C103)=Sof(H103)=Sof(C104)=
 Sof(H104)=Sof(C105)=Sof(C106)=Sof(H10A)=Sof(H10B)=Sof(C107)=Sof(H10C)=
 Sof(H10D)=Sof(C108)=Sof(C109)=Sof(C110)=Sof(H110)=Sof(C111)=Sof(H111)=
 Sof(C112)=Sof(H112)=Sof(C113)=Sof(C114)=Sof(H114)=Sof(C115)=Sof(C116)=
 Sof(H116)=Sof(C117)=Sof(C118)=Sof(C119)=Sof(H119)=Sof(C120)=Sof(H12A)=
 Sof(H12B)=Sof(H12C)=Sof(C121)=Sof(H12D)=Sof(H12E)=Sof(H12F)=1-FVAR(1)
 Sof(C1)=Sof(H1)=Sof(C2)=Sof(H2)=Sof(C3)=Sof(H3)=Sof(C4)=Sof(H4)=Sof(C5)=
 Sof(C6)=Sof(H6A)=Sof(H6B)=Sof(C7)=Sof(H7A)=Sof(H7B)=Sof(C8)=Sof(C9)=Sof(C10)=
 Sof(H10)=Sof(C11)=Sof(H11)=Sof(C12)=Sof(H12)=Sof(C13)=Sof(C14)=Sof(H14)=
 Sof(C15)=Sof(C16)=Sof(H16)=Sof(C17)=Sof(C18)=Sof(C19)=Sof(H19)=Sof(C20)=
 Sof(H20A)=Sof(H20B)=Sof(H20C)=Sof(C21)=Sof(H21A)=Sof(H21B)=Sof(H21C)=FVAR(1)
6.a Ternary CH refined with riding coordinates:
 C19(H19), C119(H119), C40(H40)
6.b Secondary CH2 refined with riding coordinates:
 C6(H6A,H6B), C7(H7A,H7B), C106(H10A,H10B), C107(H10C,H10D), C27(H27A,H27B),
 C28(H28A,H28B)
6.c Aromatic/amide H refined with riding coordinates:
 C1(H1), C2(H2), C3(H3), C4(H4), C10(H10), C11(H11), C12(H12), C14(H14),
 C16(H16), C101(H101), C102(H102), C103(H103), C104(H104), C110(H110),
 C111(H111), C112(H112), C114(H114), C116(H116), C22(H22), C23(H23), C24(H24),
 C25(H25), C31(H31), C32(H32), C33(H33), C35(H35), C37(H37)
6.d Idealised Me refined as rotating group:
 C20(H20A,H20B,H20C), C21(H21A,H21B,H21C), C120(H12A,H12B,H12C), C121(H12D,
 H12E,H12F), C41(H41A,H41B,H41C), C42(H42A,H42B,H42C)
;
_olex2_exptl_crystal_mounting_method loop
_olex2_submission_special_instructions 'No special instructions were received'

loop_
_space_group_symop_operation_xyz
'x, y, z'
'-x+1/2, y+1/2, -z+1/2'
'-x, -y, -z'
'x-1/2, -y-1/2, z-1/2'

loop_
_atom_site_label
_atom_site_type_symbol
_atom_site_fract_x
_atom_site_fract_y
_atom_site_fract_z
_atom_site_U_iso_or_equiv
_atom_site_adp_type
_atom_site_occupancy
_atom_site_site_symmetry_order
_atom_site_calc_flag
_atom_site_refinement_flags_posn
_atom_site_refinement_flags_adp
_atom_site_refinement_flags_occupancy
_atom_site_disorder_assembly
_atom_site_disorder_group
C1 C 0.7531(3) 0.67946(11) -0.0792(3) 0.0547(7) Uani 0.8431(18) 1 d D U P A 1
H1 H 0.669507 0.694295 -0.107484 0.066 Uiso 0.8431(18) 1 calc R U P A 1
C2 C 0.7590(5) 0.63223(12) -0.0757(4) 0.0616(11) Uani 0.8431(18) 1 d D U P A 1
H2 H 0.679712 0.614629 -0.101103 0.074 Uiso 0.8431(18) 1 calc R U P A 1
C3 C 0.8800(3) 0.61005(11) -0.0352(3) 0.0635(8) Uani 0.8431(18) 1 d D U P A 1
H3 H 0.884290 0.577290 -0.033840 0.076 Uiso 0.8431(18) 1 calc R U P A 1
C4 C 0.9947(3) 0.63603(11) 0.0034(4) 0.0578(9) Uani 0.8431(18) 1 d D U P A 1
H4 H 1.077403 0.620746 0.033169 0.069 Uiso 0.8431(18) 1 calc R U P A 1
C5 C 0.9916(3) 0.68436(11) -0.0005(3) 0.0508(7) Uani 0.8431(18) 1 d D U P A 1
C6 C 1.1186(3) 0.71175(13) 0.0276(3) 0.0607(9) Uani 0.8431(18) 1 d D U P A 1
H6A H 1.182215 0.695789 0.097770 0.073 Uiso 0.8431(18) 1 calc R U P A 1
H6B H 1.157712 0.711500 -0.052097 0.073 Uiso 0.8431(18) 1 calc R U P A 1
C7 C 1.1071(3) 0.76098(11) 0.0684(3) 0.0584(9) Uani 0.8431(18) 1 d D U P A 1
H7A H 1.110247 0.762163 0.164113 0.070 Uiso 0.8431(18) 1 calc R U P A 1
H7B H 1.184019 0.778750 0.050224 0.070 Uiso 0.8431(18) 1 calc R U P A 1
C8 C 0.9812(3) 0.78272(11) -0.0017(4) 0.0448(7) Uani 0.8431(18) 1 d D U P A 1
C9 C 0.9518(3) 0.82930(10) -0.0261(3) 0.0446(7) Uani 0.8431(18) 1 d D U P A 1
C10 C 1.0390(3) 0.86619(11) 0.0003(3) 0.0528(7) Uani 0.8431(18) 1 d D U P A 1
H10 H 1.128355 0.858585 0.039753 0.063 Uiso 0.8431(18) 1 calc R U P A 1
C11 C 1.0134(3) 0.91262(10) -0.0230(3) 0.0572(7) Uani 0.8431(18) 1 d D U P A 1
H11 H 1.087027 0.932678 0.005332 0.069 Uiso 0.8431(18) 1 calc R U P A 1
C12 C 0.8951(3) 0.93405(12) -0.0822(3) 0.0539(8) Uani 0.8431(18) 1 d D U P A 1
H12 H 0.902635 0.966552 -0.090381 0.065 Uiso 0.8431(18) 1 calc R U P A 1
C13 C 0.7681(3) 0.91713(9) -0.1315(3) 0.0484(6) Uani 0.8431(18) 1 d D U P A 1
C14 C 0.7316(3) 0.87055(10) -0.1340(3) 0.0465(7) Uani 0.8431(18) 1 d D U P A 1
H14 H 0.640453 0.864661 -0.171090 0.056 Uiso 0.8431(18) 1 calc R U P A 1
C15 C 0.8064(3) 0.83157(10) -0.0914(3) 0.0430(7) Uani 0.8431(18) 1 d D U P A 1
C16 C 0.7603(4) 0.78645(14) -0.1009(3) 0.0462(10) Uani 0.8431(18) 1 d D U P A 1
H16 H 0.671551 0.777164 -0.137446 0.055 Uiso 0.8431(18) 1 calc R U P A 1
C17 C 0.8662(4) 0.75651(12) -0.0475(7) 0.0446(9) Uani 0.8431(18) 1 d D U P A 1
C18 C 0.8685(3) 0.70623(10) -0.0419(3) 0.0462(7) Uani 0.8431(18) 1 d D U P A 1
C19 C 0.6589(3) 0.95173(11) -0.1888(5) 0.0512(8) Uani 0.8431(18) 1 d D U P A 1
H19 H 0.573066 0.934239 -0.211077 0.061 Uiso 0.8431(18) 1 calc R U P A 1
C20 C 0.6842(3) 0.97297(10) -0.3160(3) 0.0634(8) Uani 0.8431(18) 1 d D U P A 1
H20A H 0.761893 0.993446 -0.296206 0.095 Uiso 0.8431(18) 1 calc R U P A 1
H20B H 0.605745 0.990736 -0.358108 0.095 Uiso 0.8431(18) 1 calc R U P A 1
H20C H 0.701199 0.948366 -0.375147 0.095 Uiso 0.8431(18) 1 calc R U P A 1
C21 C 0.6413(3) 0.98886(10) -0.0907(3) 0.0641(8) Uani 0.8431(18) 1 d D U P A 1
H21A H 0.624220 0.974351 -0.010611 0.096 Uiso 0.8431(18) 1 calc R U P A 1
H21B H 0.565624 1.008631 -0.128748 0.096 Uiso 0.8431(18) 1 calc R U P A 1
H21C H 0.722520 1.007577 -0.069543 0.096 Uiso 0.8431(18) 1 calc R U P A 1
C101 C 0.7001(16) 0.8914(6) -0.143(2) 0.060(4) Uani 0.1569(18) 1 d D U P A 2
H101 H 0.630708 0.869700 -0.172017 0.072 Uiso 0.1569(18) 1 calc R U P A 2
C102 C 0.682(2) 0.9367(6) -0.173(3) 0.062(4) Uani 0.1569(18) 1 d D U P A 2
H102 H 0.598781 0.946557 -0.223643 0.075 Uiso 0.1569(18) 1 calc R U P A 2
C103 C 0.7794(14) 0.9687(5) -0.1325(15) 0.065(3) Uani 0.1569(18) 1 d D U P A 2
H103 H 0.765473 1.000148 -0.157219 0.079 Uiso 0.1569(18) 1 calc R U P A 2
C104 C 0.8990(17) 0.9547(5) -0.0550(19) 0.060(4) Uani 0.1569(18) 1 d D U P A 2
H104 H 0.966159 0.976934 -0.024249 0.072 Uiso 0.1569(18) 1 calc R U P A 2
C105 C 0.9223(14) 0.9083(5) -0.0214(15) 0.056(3) Uani 0.1569(18) 1 d D U P A 2
C106 C 1.0496(14) 0.8919(5) 0.0741(16) 0.067(3) Uani 0.1569(18) 1 d D U P A 2
H10A H 1.121004 0.915060 0.076086 0.080 Uiso 0.1569(18) 1 calc R U P A 2
H10B H 1.030760 0.889671 0.163651 0.080 Uiso 0.1569(18) 1 calc R U P A 2
C107 C 1.0992(14) 0.8445(5) 0.0350(18) 0.069(3) Uani 0.1569(18) 1 d D U P A 2
H10C H 1.139032 0.847869 -0.043774 0.083 Uiso 0.1569(18) 1 calc R U P A 2
H10D H 1.168287 0.832162 0.107286 0.083 Uiso 0.1569(18) 1 calc R U P A 2
C108 C 0.9820(14) 0.8120(5) 0.007(2) 0.054(3) Uani 0.1569(18) 1 d D U P A 2
C109 C 0.9855(16) 0.7637(5) 0.008(3) 0.047(3) Uani 0.1569(18) 1 d D U P A 2
C110 C 1.0969(17) 0.7366(6) 0.052(2) 0.060(4) Uani 0.1569(18) 1 d D U P A 2
H110 H 1.181624 0.751286 0.068041 0.071 Uiso 0.1569(18) 1 calc R U P A 2
C111 C 1.0933(14) 0.6899(5) 0.0728(16) 0.066(3) Uani 0.1569(18) 1 d D U P A 2
H111 H 1.164572 0.677693 0.136347 0.079 Uiso 0.1569(18) 1 calc R U P A 2
C112 C 0.9980(16) 0.6583(6) 0.012(3) 0.060(4) Uani 0.1569(18) 1 d D U P A 2
H112 H 1.032630 0.629042 -0.005190 0.071 Uiso 0.1569(18) 1 calc R U P A 2
C113 C 0.8613(11) 0.6626(4) -0.0258(14) 0.054(3) Uani 0.1569(18) 1 d D U P A 2
C114 C 0.7998(16) 0.7046(5) -0.0440(18) 0.052(3) Uani 0.1569(18) 1 d D U P A 2
H114 H 0.705404 0.702227 -0.066454 0.062 Uiso 0.1569(18) 1 calc R U P A 2
C115 C 0.8436(19) 0.7497(6) -0.037(4) 0.046(4) Uani 0.1569(18) 1 d D U P A 2
C116 C 0.7678(18) 0.7896(7) -0.059(2) 0.045(4) Uani 0.1569(18) 1 d D U P A 2
H116 H 0.673286 0.790802 -0.083086 0.053 Uiso 0.1569(18) 1 calc R U P A 2
C117 C 0.8537(15) 0.8284(4) -0.0385(16) 0.044(3) Uani 0.1569(18) 1 d D U P A 2
C118 C 0.8207(12) 0.8772(4) -0.0703(14) 0.055(3) Uani 0.1569(18) 1 d D U P A 2
C119 C 0.773(2) 0.6197(6) -0.057(2) 0.059(4) Uani 0.1569(18) 1 d D U P A 2
H119 H 0.693731 0.624625 -0.015981 0.070 Uiso 0.1569(18) 1 calc R U P A 2
C120 C 0.7213(15) 0.6166(6) -0.2033(14) 0.070(4) Uani 0.1569(18) 1 d D U P A 2
H12A H 0.679279 0.645939 -0.235393 0.105 Uiso 0.1569(18) 1 calc R U P A 2
H12B H 0.655518 0.591687 -0.222212 0.105 Uiso 0.1569(18) 1 calc R U P A 2
H12C H 0.795619 0.610231 -0.247265 0.105 Uiso 0.1569(18) 1 calc R U P A 2
C121 C 0.8323(15) 0.5735(5) -0.0081(17) 0.071(4) Uani 0.1569(18) 1 d D U P A 2
H12D H 0.910490 0.567185 -0.046412 0.106 Uiso 0.1569(18) 1 calc R U P A 2
H12E H 0.765680 0.549195 -0.033899 0.106 Uiso 0.1569(18) 1 calc R U P A 2
H12F H 0.859163 0.574306 0.087761 0.106 Uiso 0.1569(18) 1 calc R U P A 2
C22 C 0.82611(19) 0.66835(8) 0.2981(2) 0.0499(6) Uani 1 1 d . . . . .
H22 H 0.789885 0.686068 0.222513 0.060 Uiso 1 1 calc R U . . .
C23 C 0.8075(2) 0.62141(8) 0.2963(2) 0.0535(6) Uani 1 1 d . . . . .
H23 H 0.759391 0.606741 0.219604 0.064 Uiso 1 1 calc R U . . .
C24 C 0.8588(2) 0.59552(8) 0.4066(2) 0.0558(6) Uani 1 1 d . . . . .
H24 H 0.844562 0.563106 0.406014 0.067 Uiso 1 1 calc R U . . .
C25 C 0.9311(2) 0.61668(8) 0.5181(2) 0.0530(6) Uani 1 1 d . . . . .
H25 H 0.966577 0.598579 0.593099 0.064 Uiso 1 1 calc R U . . .
C26 C 0.9521(2) 0.66402(8) 0.5211(2) 0.0473(5) Uani 1 1 d . . . . .
C27 C 1.0382(2) 0.68704(7) 0.6382(2) 0.0512(6) Uani 1 1 d . . . . .
H27A H 1.130500 0.689423 0.623061 0.061 Uiso 1 1 calc R U . . .
H27B H 1.040532 0.667416 0.716496 0.061 Uiso 1 1 calc R U . . .
C28 C 0.9895(2) 0.73509(7) 0.6657(2) 0.0502(6) Uani 1 1 d . . . . .
H28A H 0.909815 0.732465 0.705706 0.060 Uiso 1 1 calc R U . . .
H28B H 1.060002 0.751374 0.728494 0.060 Uiso 1 1 calc R U . . .
C29 C 0.95539(18) 0.76207(8) 0.5407(2) 0.0444(5) Uani 1 1 d . . . . .
C30 C 0.94662(18) 0.81001(8) 0.5224(2) 0.0445(5) Uani 1 1 d . . . . .
C31 C 0.9738(2) 0.84355(8) 0.6196(2) 0.0506(6) Uani 1 1 d . . . . .
H31 H 1.005903 0.832426 0.706017 0.061 Uiso 1 1 calc R U . . .
C32 C 0.9606(2) 0.89083(8) 0.6074(2) 0.0562(6) Uani 1 1 d . . . . .
H32 H 0.987517 0.907928 0.686223 0.067 Uiso 1 1 calc R U . . .
C33 C 0.9129(2) 0.91694(8) 0.4951(2) 0.0569(6) Uani 1 1 d . . . . .
H33 H 0.910064 0.949194 0.510919 0.068 Uiso 1 1 calc R U . . .
C34 C 0.8689(2) 0.90463(8) 0.3646(2) 0.0508(6) Uani 1 1 d . . . . .
C35 C 0.86621(19) 0.85978(7) 0.3149(2) 0.0489(6) Uani 1 1 d . . . . .
H35 H 0.838803 0.857635 0.222302 0.059 Uiso 1 1 calc R U . . .
C36 C 0.89687(19) 0.81784(8) 0.3781(2) 0.0458(5) Uani 1 1 d . . . . .
C37 C 0.88070(18) 0.77462(7) 0.3207(2) 0.0446(5) Uani 1 1 d . . . . .
H37 H 0.852329 0.768788 0.229536 0.054 Uiso 1 1 calc R U . . .
C38 C 0.91288(18) 0.74063(7) 0.41859(19) 0.0437(5) Uani 1 1 d . . . . .
C39 C 0.89763(18) 0.69036(8) 0.4096(2) 0.0449(5) Uani 1 1 d . . . . .
C40 C 0.8166(2) 0.94306(8) 0.2690(2) 0.0567(6) Uani 1 1 d . . . . .
H40 H 0.790532 0.928931 0.179839 0.068 Uiso 1 1 calc R U . . .
C41 C 0.9216(2) 0.97995(8) 0.2620(3) 0.0748(8) Uani 1 1 d . . . . .
H41A H 0.947406 0.995088 0.347521 0.112 Uiso 1 1 calc R U . . .
H41B H 0.884646 1.002931 0.195425 0.112 Uiso 1 1 calc R U . . .
H41C H 1.000185 0.965503 0.238392 0.112 Uiso 1 1 calc R U . . .
C42 C 0.6909(3) 0.96526(9) 0.3025(3) 0.0717(8) Uani 1 1 d . . . . .
H42A H 0.621906 0.941644 0.300145 0.108 Uiso 1 1 calc R U . . .
H42B H 0.657891 0.989412 0.238178 0.108 Uiso 1 1 calc R U . . .
H42C H 0.712915 0.978869 0.390390 0.108 Uiso 1 1 calc R U . . .

loop_
_atom_site_aniso_label
_atom_site_aniso_U_11
_atom_site_aniso_U_22
_atom_site_aniso_U_33
_atom_site_aniso_U_23
_atom_site_aniso_U_13
_atom_site_aniso_U_12
C1 0.0465(15) 0.0687(19) 0.0517(19) 0.0152(15) 0.0163(13) 0.0033(13)
C2 0.0546(19) 0.069(2) 0.062(3) 0.0116(18) 0.0127(17) 0.0010(17)
C3 0.0653(19) 0.068(2) 0.061(2) 0.0086(15) 0.0217(15) 0.0067(14)
C4 0.0504(16) 0.077(2) 0.0494(19) 0.007(2) 0.0174(14) 0.0118(15)
C5 0.0476(15) 0.0727(19) 0.0343(16) 0.0015(15) 0.0134(12) 0.0073(14)
C6 0.0424(16) 0.093(3) 0.046(2) 0.0032(18) 0.0081(13) 0.0077(16)
C7 0.0454(15) 0.077(2) 0.054(2) 0.0149(18) 0.0113(14) 0.0046(16)
C8 0.0362(13) 0.072(2) 0.0282(16) 0.004(2) 0.0119(11) 0.0021(15)
C9 0.0389(16) 0.0693(18) 0.0278(16) 0.0009(13) 0.0121(12) 0.0004(12)
C10 0.0423(15) 0.078(2) 0.0399(18) 0.0019(15) 0.0124(13) -0.0043(13)
C11 0.0450(15) 0.0731(19) 0.056(2) -0.0046(14) 0.0154(14) -0.0096(13)
C12 0.0479(15) 0.066(2) 0.050(2) -0.0058(16) 0.0152(13) -0.0041(15)
C13 0.0465(14) 0.0626(16) 0.0390(16) -0.0035(13) 0.0152(12) -0.0006(13)
C14 0.0378(15) 0.0668(18) 0.0376(16) -0.0023(15) 0.0139(12) 0.0024(12)
C15 0.0388(15) 0.0643(17) 0.0285(17) -0.0027(13) 0.0126(11) 0.0000(12)
C16 0.0386(14) 0.0689(18) 0.032(2) -0.0040(15) 0.0082(14) 0.0033(12)
C17 0.0406(18) 0.0665(18) 0.0295(19) 0.0010(16) 0.0134(16) 0.0039(13)
C18 0.0383(14) 0.0730(19) 0.0313(15) 0.0071(12) 0.0163(13) 0.0049(13)
C19 0.0451(16) 0.062(2) 0.048(2) -0.0023(17) 0.0121(14) 0.0022(14)
C20 0.0567(16) 0.0765(19) 0.058(2) 0.0062(15) 0.0144(14) 0.0009(14)
C21 0.0558(17) 0.0750(19) 0.062(2) -0.0125(15) 0.0141(14) 0.0045(14)
C101 0.052(6) 0.075(6) 0.056(7) 0.001(7) 0.020(5) -0.002(6)
C102 0.060(7) 0.073(6) 0.054(8) -0.002(7) 0.013(6) -0.002(6)
C103 0.066(6) 0.074(6) 0.058(7) -0.002(6) 0.018(5) -0.005(5)
C104 0.052(6) 0.082(6) 0.053(7) -0.002(6) 0.026(5) -0.010(6)
C105 0.054(5) 0.077(5) 0.043(6) -0.008(5) 0.024(5) -0.011(4)
C106 0.064(6) 0.088(7) 0.051(7) -0.004(6) 0.019(5) -0.013(6)
C107 0.060(6) 0.091(7) 0.059(8) -0.005(6) 0.017(6) -0.014(5)
C108 0.040(5) 0.078(5) 0.043(6) 0.003(6) 0.005(5) -0.001(4)
C109 0.035(5) 0.077(5) 0.032(6) 0.000(6) 0.012(5) -0.001(4)
C110 0.037(5) 0.081(6) 0.055(7) -0.008(7) -0.004(5) -0.002(5)
C111 0.041(6) 0.095(6) 0.059(7) 0.052(6) 0.002(5) -0.017(5)
C112 0.043(5) 0.083(7) 0.049(7) 0.015(7) 0.001(5) 0.002(5)
C113 0.041(4) 0.076(5) 0.049(5) 0.011(5) 0.014(4) 0.004(4)
C114 0.044(6) 0.072(5) 0.043(7) 0.009(6) 0.018(6) -0.002(5)
C115 0.036(5) 0.073(5) 0.028(7) -0.008(6) 0.008(6) -0.007(4)
C116 0.037(5) 0.076(5) 0.026(8) -0.006(6) 0.020(5) -0.004(4)
C117 0.042(5) 0.063(4) 0.031(6) -0.014(5) 0.016(5) -0.003(4)
C118 0.051(5) 0.072(5) 0.046(6) -0.006(5) 0.019(4) -0.001(4)
C119 0.052(7) 0.075(6) 0.055(7) 0.016(6) 0.025(6) 0.001(6)
C120 0.069(9) 0.090(11) 0.058(8) -0.002(7) 0.032(7) 0.005(7)
C121 0.070(9) 0.071(8) 0.074(10) 0.003(8) 0.020(8) 0.000(7)
C22 0.0422(11) 0.0693(15) 0.0384(14) 0.0040(11) 0.0089(10) 0.0041(10)
C23 0.0467(12) 0.0725(16) 0.0408(14) -0.0032(12) 0.0079(10) 0.0002(10)
C24 0.0532(13) 0.0650(15) 0.0513(16) 0.0003(12) 0.0153(11) 0.0008(11)
C25 0.0492(12) 0.0693(15) 0.0413(14) 0.0059(11) 0.0111(10) 0.0058(10)
C26 0.0416(11) 0.0683(15) 0.0345(13) 0.0026(10) 0.0131(9) 0.0046(9)
C27 0.0492(12) 0.0692(15) 0.0350(13) 0.0067(11) 0.0082(10) 0.0037(10)
C28 0.0458(12) 0.0742(15) 0.0323(13) 0.0017(11) 0.0121(9) 0.0009(10)
C29 0.0334(10) 0.0689(14) 0.0330(13) 0.0028(10) 0.0117(9) 0.0026(9)
C30 0.0341(10) 0.0703(15) 0.0305(12) 0.0008(10) 0.0101(8) 0.0003(9)
C31 0.0440(12) 0.0750(16) 0.0326(13) 0.0016(11) 0.0076(9) 0.0026(10)
C32 0.0532(13) 0.0716(16) 0.0404(15) -0.0070(12) 0.0014(11) -0.0003(11)
C33 0.0547(13) 0.0678(15) 0.0464(16) -0.0006(12) 0.0054(11) -0.0024(11)
C34 0.0444(12) 0.0683(15) 0.0387(14) 0.0044(11) 0.0059(10) -0.0064(10)
C35 0.0438(11) 0.0676(15) 0.0355(13) 0.0041(11) 0.0085(9) -0.0064(10)
C36 0.0359(10) 0.0690(14) 0.0342(13) 0.0026(11) 0.0107(9) -0.0024(9)
C37 0.0386(11) 0.0664(14) 0.0307(12) 0.0007(10) 0.0115(9) 0.0001(9)
C38 0.0338(10) 0.0681(15) 0.0317(12) 0.0021(10) 0.0124(9) 0.0005(9)
C39 0.0378(10) 0.0665(14) 0.0325(13) 0.0029(10) 0.0119(9) 0.0042(9)
C40 0.0606(14) 0.0643(15) 0.0444(15) 0.0054(11) 0.0083(11) -0.0081(11)
C41 0.0806(18) 0.0766(17) 0.0640(19) 0.0108(14) 0.0065(14) -0.0225(14)
C42 0.0765(18) 0.0820(18) 0.0541(18) 0.0139(13) 0.0071(13) 0.0090(13)

loop_
_atom_type_symbol
_atom_type_description
_atom_type_scat_dispersion_real
_atom_type_scat_dispersion_imag
_atom_type_scat_source
C C 0.0181 0.0091 'International Tables Vol C Tables 4.2.6.8 and 6.1.1.4'
H H 0.0000 0.0000 'International Tables Vol C Tables 4.2.6.8 and 6.1.1.4'

loop_
_geom_angle_atom_site_label_1
_geom_angle_atom_site_label_2
_geom_angle_atom_site_label_3
_geom_angle
_geom_angle_site_symmetry_1
_geom_angle_site_symmetry_3
_geom_angle_publ_flag
C2 C1 H1 119.5 . . ?
C2 C1 C18 121.0(3) . . ?
C18 C1 H1 119.5 . . ?
C1 C2 H2 119.9 . . ?
C1 C2 C3 120.3(4) . . ?
C3 C2 H2 119.9 . . ?
C2 C3 H3 120.3 . . ?
C2 C3 C4 119.4(3) . . ?
C4 C3 H3 120.3 . . ?
C3 C4 H4 119.3 . . ?
C3 C4 C5 121.4(3) . . ?
C5 C4 H4 119.3 . . ?
C4 C5 C6 120.6(3) . . ?
C18 C5 C4 118.4(3) . . ?
C18 C5 C6 120.8(3) . . ?
C5 C6 H6A 108.2 . . ?
C5 C6 H6B 108.2 . . ?
H6A C6 H6B 107.4 . . ?
C7 C6 C5 116.3(3) . . ?
C7 C6 H6A 108.2 . . ?
C7 C6 H6B 108.2 . . ?
C6 C7 H7A 109.2 . . ?
C6 C7 H7B 109.2 . . ?
H7A C7 H7B 107.9 . . ?
C8 C7 C6 111.9(3) . . ?
C8 C7 H7A 109.2 . . ?
C8 C7 H7B 109.2 . . ?
C9 C8 C7 129.3(3) . . ?
C9 C8 C17 109.0(3) . . ?
C17 C8 C7 121.6(3) . . ?
C8 C9 C15 106.4(2) . . ?
C10 C9 C8 127.1(3) . . ?
C10 C9 C15 126.5(3) . . ?
C9 C10 H10 115.7 . . ?
C11 C10 C9 128.7(3) . . ?
C11 C10 H10 115.7 . . ?
C10 C11 H11 115.5 . . ?
C10 C11 C12 129.0(3) . . ?
C12 C11 H11 115.5 . . ?
C11 C12 H12 113.8 . . ?
C13 C12 C11 132.4(3) . . ?
C13 C12 H12 113.8 . . ?
C12 C13 C14 125.1(3) . . ?
C12 C13 C19 118.0(3) . . ?
C14 C13 C19 116.9(3) . . ?
C13 C14 H14 114.7 . . ?
C15 C14 C13 130.6(3) . . ?
C15 C14 H14 114.7 . . ?
C14 C15 C9 127.7(3) . . ?
C16 C15 C9 106.4(3) . . ?
C16 C15 C14 125.9(3) . . ?
C15 C16 H16 125.5 . . ?
C15 C16 C17 109.1(3) . . ?
C17 C16 H16 125.5 . . ?
C8 C17 C16 109.1(3) . . ?
C8 C17 C18 121.5(3) . . ?
C16 C17 C18 129.4(3) . . ?
C1 C18 C17 122.4(3) . . ?
C5 C18 C1 119.4(3) . . ?
C5 C18 C17 118.1(3) . . ?
C13 C19 H19 107.3 . . ?
C20 C19 C13 111.4(3) . . ?
C20 C19 H19 107.3 . . ?
C21 C19 C13 112.2(3) . . ?
C21 C19 H19 107.3 . . ?
C21 C19 C20 111.1(3) . . ?
C19 C20 H20A 109.5 . . ?
C19 C20 H20B 109.5 . . ?
C19 C20 H20C 109.5 . . ?
H20A C20 H20B 109.5 . . ?
H20A C20 H20C 109.5 . . ?
H20B C20 H20C 109.5 . . ?
C19 C21 H21A 109.5 . . ?
C19 C21 H21B 109.5 . . ?
C19 C21 H21C 109.5 . . ?
H21A C21 H21B 109.5 . . ?
H21A C21 H21C 109.5 . . ?
H21B C21 H21C 109.5 . . ?
C102 C101 H101 120.6 . . ?
C102 C101 C118 118.8(16) . . ?
C118 C101 H101 120.6 . . ?
C101 C102 H102 119.0 . . ?
C101 C102 C103 121.9(17) . . ?
C103 C102 H102 119.0 . . ?
C102 C103 H103 120.4 . . ?
C102 C103 C104 119.1(14) . . ?
C104 C103 H103 120.4 . . ?
C103 C104 H104 119.5 . . ?
C103 C104 C105 121.0(14) . . ?
C105 C104 H104 119.5 . . ?
C104 C105 C106 122.5(12) . . ?
C118 C105 C104 116.9(13) . . ?
C118 C105 C106 120.5(12) . . ?
C105 C106 H10A 109.1 . . ?
C105 C106 H10B 109.1 . . ?
H10A C106 H10B 107.8 . . ?
C107 C106 C105 112.5(13) . . ?
C107 C106 H10A 109.1 . . ?
C107 C106 H10B 109.1 . . ?
C106 C107 H10C 110.0 . . ?
C106 C107 H10D 110.0 . . ?
H10C C107 H10D 108.4 . . ?
C108 C107 C106 108.3(12) . . ?
C108 C107 H10C 110.0 . . ?
C108 C107 H10D 110.0 . . ?
C109 C108 C107 127.2(14) . . ?
C117 C108 C107 121.0(13) . . ?
C117 C108 C109 111.5(12) . . ?
C108 C109 C115 104.3(12) . . ?
C110 C109 C108 126.1(15) . . ?
C110 C109 C115 129.4(14) . . ?
C109 C110 H110 117.8 . . ?
C111 C110 C109 124.4(15) . . ?
C111 C110 H110 117.8 . . ?
C110 C111 H111 116.0 . . ?
C110 C111 C112 128.1(15) . . ?
C112 C111 H111 116.0 . . ?
C111 C112 H112 114.8 . . ?
C113 C112 C111 130.3(17) . . ?
C113 C112 H112 114.8 . . ?
C112 C113 C119 120.5(14) . . ?
C114 C113 C112 122.2(13) . . ?
C114 C113 C119 117.3(13) . . ?
C113 C114 H114 112.7 . . ?
C113 C114 C115 134.6(16) . . ?
C115 C114 H114 112.7 . . ?
C114 C115 C109 124.1(16) . . ?
C114 C115 C116 128.1(16) . . ?
C116 C115 C109 107.5(13) . . ?
C115 C116 H116 125.4 . . ?
C115 C116 C117 109.2(13) . . ?
C117 C116 H116 125.4 . . ?
C108 C117 C116 107.2(12) . . ?
C108 C117 C118 124.2(12) . . ?
C116 C117 C118 128.3(13) . . ?
C101 C118 C105 122.1(12) . . ?
C101 C118 C117 123.2(13) . . ?
C105 C118 C117 114.7(11) . . ?
C113 C119 H119 106.7 . . ?
C120 C119 C113 109.5(15) . . ?
C120 C119 H119 106.7 . . ?
C120 C119 C121 108.8(15) . . ?
C121 C119 C113 117.8(16) . . ?
C121 C119 H119 106.7 . . ?
C119 C120 H12A 109.5 . . ?
C119 C120 H12B 109.5 . . ?
C119 C120 H12C 109.5 . . ?
H12A C120 H12B 109.5 . . ?
H12A C120 H12C 109.5 . . ?
H12B C120 H12C 109.5 . . ?
C119 C121 H12D 109.5 . . ?
C119 C121 H12E 109.5 . . ?
C119 C121 H12F 109.5 . . ?
H12D C121 H12E 109.5 . . ?
H12D C121 H12F 109.5 . . ?
H12E C121 H12F 109.5 . . ?
C23 C22 H22 119.6 . . ?
C23 C22 C39 120.8(2) . . ?
C39 C22 H22 119.6 . . ?
C22 C23 H23 120.1 . . ?
C22 C23 C24 119.8(2) . . ?
C24 C23 H23 120.1 . . ?
C23 C24 H24 119.9 . . ?
C23 C24 C25 120.3(2) . . ?
C25 C24 H24 119.9 . . ?
C24 C25 H25 119.7 . . ?
C24 C25 C26 120.7(2) . . ?
C26 C25 H25 119.7 . . ?
C25 C26 C27 121.21(19) . . ?
C25 C26 C39 118.9(2) . . ?
C39 C26 C27 119.8(2) . . ?
C26 C27 H27A 108.9 . . ?
C26 C27 H27B 108.9 . . ?
C26 C27 C28 113.28(17) . . ?
H27A C27 H27B 107.7 . . ?
C28 C27 H27A 108.9 . . ?
C28 C27 H27B 108.9 . . ?
C27 C28 H28A 109.7 . . ?
C27 C28 H28B 109.7 . . ?
H28A C28 H28B 108.2 . . ?
C29 C28 C27 109.95(17) . . ?
C29 C28 H28A 109.7 . . ?
C29 C28 H28B 109.7 . . ?
C30 C29 C28 129.20(19) . . ?
C30 C29 C38 108.41(18) . . ?
C38 C29 C28 122.1(2) . . ?
C29 C30 C36 106.54(18) . . ?
C31 C30 C29 126.58(19) . . ?
C31 C30 C36 126.8(2) . . ?
C30 C31 H31 115.6 . . ?
C32 C31 C30 128.8(2) . . ?
C32 C31 H31 115.6 . . ?
C31 C32 H32 115.6 . . ?
C31 C32 C33 128.8(2) . . ?
C33 C32 H32 115.6 . . ?
C32 C33 H33 114.0 . . ?
C34 C33 C32 132.1(2) . . ?
C34 C33 H33 114.0 . . ?
C33 C34 C35 125.4(2) . . ?
C33 C34 C40 117.1(2) . . ?
C35 C34 C40 117.5(2) . . ?
C34 C35 H35 114.6 . . ?
C36 C35 C34 130.8(2) . . ?
C36 C35 H35 114.6 . . ?
C35 C36 C30 127.2(2) . . ?
C37 C36 C30 106.39(18) . . ?
C37 C36 C35 126.3(2) . . ?
C36 C37 H37 125.4 . . ?
C36 C37 C38 109.29(18) . . ?
C38 C37 H37 125.4 . . ?
C29 C38 C37 109.32(19) . . ?
C29 C38 C39 120.50(19) . . ?
C37 C38 C39 129.98(18) . . ?
C22 C39 C26 119.5(2) . . ?
C22 C39 C38 122.57(19) . . ?
C26 C39 C38 117.82(19) . . ?
C34 C40 H40 107.5 . . ?
C34 C40 C41 112.69(18) . . ?
C34 C40 C42 111.05(19) . . ?
C41 C40 H40 107.5 . . ?
C41 C40 C42 110.3(2) . . ?
C42 C40 H40 107.5 . . ?
C40 C41 H41A 109.5 . . ?
C40 C41 H41B 109.5 . . ?
C40 C41 H41C 109.5 . . ?
H41A C41 H41B 109.5 . . ?
H41A C41 H41C 109.5 . . ?
H41B C41 H41C 109.5 . . ?
C40 C42 H42A 109.5 . . ?
C40 C42 H42B 109.5 . . ?
C40 C42 H42C 109.5 . . ?
H42A C42 H42B 109.5 . . ?
H42A C42 H42C 109.5 . . ?
H42B C42 H42C 109.5 . . ?

loop_
_geom_bond_atom_site_label_1
_geom_bond_atom_site_label_2
_geom_bond_distance
_geom_bond_site_symmetry_2
_geom_bond_publ_flag
C1 H1 0.9500 . ?
C1 C2 1.370(4) . ?
C1 C18 1.401(4) . ?
C2 H2 0.9500 . ?
C2 C3 1.383(5) . ?
C3 H3 0.9500 . ?
C3 C4 1.385(4) . ?
C4 H4 0.9500 . ?
C4 C5 1.401(4) . ?
C5 C6 1.501(4) . ?
C5 C18 1.398(4) . ?
C6 H6A 0.9900 . ?
C6 H6B 0.9900 . ?
C6 C7 1.500(4) . ?
C7 H7A 0.9900 . ?
C7 H7B 0.9900 . ?
C7 C8 1.487(4) . ?
C8 C9 1.395(4) . ?
C8 C17 1.401(4) . ?
C9 C10 1.384(4) . ?
C9 C15 1.508(4) . ?
C10 H10 0.9500 . ?
C10 C11 1.382(4) . ?
C11 H11 0.9500 . ?
C11 C12 1.390(4) . ?
C12 H12 0.9500 . ?
C12 C13 1.388(4) . ?
C13 C14 1.399(4) . ?
C13 C19 1.530(4) . ?
C14 H14 0.9500 . ?
C14 C15 1.387(4) . ?
C15 C16 1.386(4) . ?
C16 H16 0.9500 . ?
C16 C17 1.412(4) . ?
C17 C18 1.458(4) . ?
C19 H19 1.0000 . ?
C19 C20 1.527(5) . ?
C19 C21 1.518(5) . ?
C20 H20A 0.9800 . ?
C20 H20B 0.9800 . ?
C20 H20C 0.9800 . ?
C21 H21A 0.9800 . ?
C21 H21B 0.9800 . ?
C21 H21C 0.9800 . ?
C101 H101 0.9500 . ?
C101 C102 1.354(16) . ?
C101 C118 1.375(15) . ?
C102 H102 0.9500 . ?
C102 C103 1.365(17) . ?
C103 H103 0.9500 . ?
C103 C104 1.384(16) . ?
C104 H104 0.9500 . ?
C104 C105 1.396(15) . ?
C105 C106 1.546(15) . ?
C105 C118 1.392(14) . ?
C106 H10A 0.9900 . ?
C106 H10B 0.9900 . ?
C106 C107 1.546(15) . ?
C107 H10C 0.9900 . ?
C107 H10D 0.9900 . ?
C107 C108 1.506(15) . ?
C108 C109 1.400(15) . ?
C108 C117 1.387(14) . ?
C109 C110 1.383(15) . ?
C109 C115 1.491(17) . ?
C110 H110 0.9500 . ?
C110 C111 1.370(16) . ?
C111 H111 0.9500 . ?
C111 C112 1.393(16) . ?
C112 H112 0.9500 . ?
C112 C113 1.381(15) . ?
C113 C114 1.366(14) . ?
C113 C119 1.532(17) . ?
C114 H114 0.9500 . ?
C114 C115 1.377(16) . ?
C115 C116 1.386(18) . ?
C116 H116 0.9500 . ?
C116 C117 1.416(17) . ?
C117 C118 1.476(14) . ?
C119 H119 1.0000 . ?
C119 C120 1.511(19) . ?
C119 C121 1.514(17) . ?
C120 H12A 0.9800 . ?
C120 H12B 0.9800 . ?
C120 H12C 0.9800 . ?
C121 H12D 0.9800 . ?
C121 H12E 0.9800 . ?
C121 H12F 0.9800 . ?
C22 H22 0.9500 . ?
C22 C23 1.373(3) . ?
C22 C39 1.395(3) . ?
C23 H23 0.9500 . ?
C23 C24 1.383(3) . ?
C24 H24 0.9500 . ?
C24 C25 1.387(3) . ?
C25 H25 0.9500 . ?
C25 C26 1.387(3) . ?
C26 C27 1.509(3) . ?
C26 C39 1.407(3) . ?
C27 H27A 0.9900 . ?
C27 H27B 0.9900 . ?
C27 C28 1.525(3) . ?
C28 H28A 0.9900 . ?
C28 H28B 0.9900 . ?
C28 C29 1.498(3) . ?
C29 C30 1.402(3) . ?
C29 C38 1.403(3) . ?
C30 C31 1.389(3) . ?
C30 C36 1.503(3) . ?
C31 H31 0.9500 . ?
C31 C32 1.380(3) . ?
C32 H32 0.9500 . ?
C32 C33 1.395(3) . ?
C33 H33 0.9500 . ?
C33 C34 1.389(3) . ?
C34 C35 1.397(3) . ?
C34 C40 1.517(3) . ?
C35 H35 0.9500 . ?
C35 C36 1.387(3) . ?
C36 C37 1.383(3) . ?
C37 H37 0.9500 . ?
C37 C38 1.407(3) . ?
C38 C39 1.466(3) . ?
C40 H40 1.0000 . ?
C40 C41 1.528(3) . ?
C40 C42 1.539(3) . ?
C41 H41A 0.9800 . ?
C41 H41B 0.9800 . ?
C41 H41C 0.9800 . ?
C42 H42A 0.9800 . ?
C42 H42B 0.9800 . ?
C42 H42C 0.9800 . ?

loop_
_geom_torsion_atom_site_label_1
_geom_torsion_atom_site_label_2
_geom_torsion_atom_site_label_3
_geom_torsion_atom_site_label_4
_geom_torsion
_geom_torsion_site_symmetry_1
_geom_torsion_site_symmetry_2
_geom_torsion_site_symmetry_3
_geom_torsion_site_symmetry_4
_geom_torsion_publ_flag
C1 C2 C3 C4 0.9(6) . . . . ?
C2 C1 C18 C5 0.1(5) . . . . ?
C2 C1 C18 C17 178.5(4) . . . . ?
C2 C3 C4 C5 -1.5(6) . . . . ?
C3 C4 C5 C6 -173.3(3) . . . . ?
C3 C4 C5 C18 1.4(5) . . . . ?
C4 C5 C6 C7 -158.8(3) . . . . ?
C4 C5 C18 C1 -0.7(4) . . . . ?
C4 C5 C18 C17 -179.1(4) . . . . ?
C5 C6 C7 C8 -36.5(4) . . . . ?
C6 C5 C18 C1 174.0(3) . . . . ?
C6 C5 C18 C17 -4.4(5) . . . . ?
C6 C7 C8 C9 -156.5(4) . . . . ?
C6 C7 C8 C17 27.9(6) . . . . ?
C7 C8 C9 C10 6.2(6) . . . . ?
C7 C8 C9 C15 -175.6(4) . . . . ?
C7 C8 C17 C16 175.6(4) . . . . ?
C7 C8 C17 C18 -7.0(8) . . . . ?
C8 C9 C10 C11 179.7(3) . . . . ?
C8 C9 C15 C14 179.9(3) . . . . ?
C8 C9 C15 C16 0.0(3) . . . . ?
C8 C17 C18 C1 175.8(4) . . . . ?
C8 C17 C18 C5 -5.8(7) . . . . ?
C9 C8 C17 C16 -0.8(6) . . . . ?
C9 C8 C17 C18 176.6(5) . . . . ?
C9 C10 C11 C12 -2.0(6) . . . . ?
C9 C15 C16 C17 -0.5(4) . . . . ?
C10 C9 C15 C14 -1.9(5) . . . . ?
C10 C9 C15 C16 178.3(3) . . . . ?
C10 C11 C12 C13 2.3(6) . . . . ?
C11 C12 C13 C14 -1.6(6) . . . . ?
C11 C12 C13 C19 178.9(4) . . . . ?
C12 C13 C14 C15 -0.1(5) . . . . ?
C12 C13 C19 C20 68.5(4) . . . . ?
C12 C13 C19 C21 -56.8(4) . . . . ?
C13 C14 C15 C9 1.4(5) . . . . ?
C13 C14 C15 C16 -178.7(3) . . . . ?
C14 C13 C19 C20 -111.1(3) . . . . ?
C14 C13 C19 C21 123.7(3) . . . . ?
C14 C15 C16 C17 179.6(4) . . . . ?
C15 C9 C10 C11 1.8(5) . . . . ?
C15 C16 C17 C8 0.8(6) . . . . ?
C15 C16 C17 C18 -176.3(5) . . . . ?
C16 C17 C18 C1 -7.4(8) . . . . ?
C16 C17 C18 C5 170.9(5) . . . . ?
C17 C8 C9 C10 -177.8(4) . . . . ?
C17 C8 C9 C15 0.4(5) . . . . ?
C18 C1 C2 C3 -0.2(6) . . . . ?
C18 C5 C6 C7 26.7(4) . . . . ?
C19 C13 C14 C15 179.4(4) . . . . ?
C101 C102 C103 C104 -2(4) . . . . ?
C102 C101 C118 C105 3(3) . . . . ?
C102 C101 C118 C117 -177(2) . . . . ?
C102 C103 C104 C105 2(3) . . . . ?
C103 C104 C105 C106 -174.8(16) . . . . ?
C103 C104 C105 C118 1(3) . . . . ?
C104 C105 C106 C107 -144.0(16) . . . . ?
C104 C105 C118 C101 -3(2) . . . . ?
C104 C105 C118 C117 176.5(15) . . . . ?
C105 C106 C107 C108 -48(2) . . . . ?
C106 C105 C118 C101 172.4(16) . . . . ?
C106 C105 C118 C117 -8(2) . . . . ?
C106 C107 C108 C109 -158(2) . . . . ?
C106 C107 C108 C117 28(3) . . . . ?
C107 C108 C109 C110 8(5) . . . . ?
C107 C108 C109 C115 -176(2) . . . . ?
C107 C108 C117 C116 178.5(19) . . . . ?
C107 C108 C117 C118 4(3) . . . . ?
C108 C109 C110 C111 169(2) . . . . ?
C108 C109 C115 C114 -177(3) . . . . ?
C108 C109 C115 C116 -2(4) . . . . ?
C108 C117 C118 C101 164.0(19) . . . . ?
C108 C117 C118 C105 -16(2) . . . . ?
C109 C108 C117 C116 4(3) . . . . ?
C109 C108 C117 C118 -170.5(19) . . . . ?
C109 C110 C111 C112 27(4) . . . . ?
C109 C115 C116 C117 4(3) . . . . ?
C110 C109 C115 C114 0(6) . . . . ?
C110 C109 C115 C116 175(3) . . . . ?
C110 C111 C112 C113 -38(4) . . . . ?
C111 C112 C113 C114 20(4) . . . . ?
C111 C112 C113 C119 -164(2) . . . . ?
C112 C113 C114 C115 3(4) . . . . ?
C112 C113 C119 C120 -108(2) . . . . ?
C112 C113 C119 C121 17(3) . . . . ?
C113 C114 C115 C109 -6(6) . . . . ?
C113 C114 C115 C116 -180(3) . . . . ?
C114 C113 C119 C120 69(2) . . . . ?
C114 C113 C119 C121 -165.9(18) . . . . ?
C114 C115 C116 C117 179(3) . . . . ?
C115 C109 C110 C111 -7(5) . . . . ?
C115 C116 C117 C108 -5(3) . . . . ?
C115 C116 C117 C118 169(2) . . . . ?
C116 C117 C118 C101 -9(3) . . . . ?
C116 C117 C118 C105 171.1(17) . . . . ?
C117 C108 C109 C110 -178(2) . . . . ?
C117 C108 C109 C115 -2(3) . . . . ?
C118 C101 C102 C103 0(4) . . . . ?
C118 C105 C106 C107 41(2) . . . . ?
C119 C113 C114 C115 -174(3) . . . . ?
C22 C23 C24 C25 -1.1(3) . . . . ?
C23 C22 C39 C26 0.5(3) . . . . ?
C23 C22 C39 C38 -176.12(18) . . . . ?
C23 C24 C25 C26 0.5(3) . . . . ?
C24 C25 C26 C27 -175.78(19) . . . . ?
C24 C25 C26 C39 0.6(3) . . . . ?
C25 C26 C27 C28 -145.4(2) . . . . ?
C25 C26 C39 C22 -1.1(3) . . . . ?
C25 C26 C39 C38 175.64(17) . . . . ?
C26 C27 C28 C29 -45.8(2) . . . . ?
C27 C26 C39 C22 175.36(18) . . . . ?
C27 C26 C39 C38 -7.9(3) . . . . ?
C27 C28 C29 C30 -158.43(19) . . . . ?
C27 C28 C29 C38 28.1(3) . . . . ?
C28 C29 C30 C31 2.8(3) . . . . ?
C28 C29 C30 C36 -174.97(18) . . . . ?
C28 C29 C38 C37 176.53(17) . . . . ?
C28 C29 C38 C39 1.3(3) . . . . ?
C29 C30 C31 C32 -176.5(2) . . . . ?
C29 C30 C36 C35 176.41(18) . . . . ?
C29 C30 C36 C37 -0.5(2) . . . . ?
C29 C38 C39 C22 163.93(18) . . . . ?
C29 C38 C39 C26 -12.7(3) . . . . ?
C30 C29 C38 C37 1.9(2) . . . . ?
C30 C29 C38 C39 -173.38(16) . . . . ?
C30 C31 C32 C33 2.0(4) . . . . ?
C30 C36 C37 C38 1.7(2) . . . . ?
C31 C30 C36 C35 -1.4(3) . . . . ?
C31 C30 C36 C37 -178.30(18) . . . . ?
C31 C32 C33 C34 -2.0(4) . . . . ?
C32 C33 C34 C35 -1.7(4) . . . . ?
C32 C33 C34 C40 176.8(2) . . . . ?
C33 C34 C35 C36 4.1(4) . . . . ?
C33 C34 C40 C41 60.7(3) . . . . ?
C33 C34 C40 C42 -63.5(3) . . . . ?
C34 C35 C36 C30 -1.9(4) . . . . ?
C34 C35 C36 C37 174.4(2) . . . . ?
C35 C34 C40 C41 -120.6(2) . . . . ?
C35 C34 C40 C42 115.1(2) . . . . ?
C35 C36 C37 C38 -175.30(18) . . . . ?
C36 C30 C31 C32 0.8(3) . . . . ?
C36 C37 C38 C29 -2.2(2) . . . . ?
C36 C37 C38 C39 172.42(18) . . . . ?
C37 C38 C39 C22 -10.2(3) . . . . ?
C37 C38 C39 C26 173.13(19) . . . . ?
C38 C29 C30 C31 176.97(18) . . . . ?
C38 C29 C30 C36 -0.8(2) . . . . ?
C39 C22 C23 C24 0.7(3) . . . . ?
C39 C26 C27 C28 38.2(3) . . . . ?
C40 C34 C35 C36 -174.5(2) . . . . ?
